data_2019314
loop_
_publ_author_name
'Smith, Graham'

_publ_section_title
;
 Coordination polymeric structures in the sodium salt of
 4-chloro-3-nitrobenzoic acid and the sodium and potassium salts of
 4-nitroanthranilic acid
;
_journal_coeditor_code OV3041
_journal_issue 12
_journal_name_full 'Acta Crystallographica Section C'
_journal_page_first 1472
_journal_page_last 1477
_journal_paper_doi 10.1107/S0108270113028977
_journal_volume 69
_journal_year 2013
_chemical_formula_iupac '[K (C7 H5 N2 O4) (H2 O)]'
_chemical_formula_moiety 'C7 H7 K N2 O5'
_chemical_formula_sum 'C7 H7 K N2 O5'
_chemical_formula_weight 238.25
_chemical_name_common 'potassium 4-nitroanthranilate monohydrate'
_chemical_name_systematic
;
Poly[\m-aqua-aqua(\m~5~-2-amino-4-nitrobenzoato)potassium(I)]
;
_space_group_IT_number 14
_symmetry_cell_setting monoclinic
_symmetry_space_group_name_Hall '-P 2ybc'
_symmetry_space_group_name_H-M 'P 1 21/c 1'
_atom_sites_solution_hydrogens geom
_atom_sites_solution_primary direct
_atom_sites_solution_secondary difmap
_audit_creation_method SHELXL-97
_cell_angle_alpha 90.00
_cell_angle_beta 110.144(6)
_cell_angle_gamma 90.00
_cell_formula_units_Z 4
_cell_length_a 11.0753(6)
_cell_length_b 7.3693(4)
_cell_length_c 11.8371(7)
_cell_measurement_reflns_used 2641
_cell_measurement_temperature 200.0(10)
_cell_measurement_theta_max 28.05
_cell_measurement_theta_min 3.37
_cell_volume 907.01(9)
_computing_cell_refinement 'CrysAlis PRO (Agilent, 2012)'
_computing_data_collection 'CrysAlis PRO (Agilent, 2012)'
_computing_data_reduction 'CrysAlis PRO (Agilent, 2012)'
_computing_molecular_graphics 'PLATON (Spek, 2009)'
_computing_publication_material 'PLATON (Spek, 2009)'
_computing_structure_refinement 'SHELXL97 (Sheldrick, 2008) within WinGX (Farrugia, 2012)'
_computing_structure_solution 'SIR92 (Altomare <i>et al.</i>, 1993)'
_diffrn_ambient_temperature 200.0(10)
_diffrn_measured_fraction_theta_full 0.999
_diffrn_measured_fraction_theta_max 0.999
_diffrn_measurement_device_type 'Oxford Diffracrion Gemini-S CCD-detector'
_diffrn_measurement_method '\w scans'
_diffrn_radiation_monochromator graphite
_diffrn_radiation_source 'Enhance (Mo) X-ray source'
_diffrn_radiation_type MoK\a
_diffrn_radiation_wavelength 0.71073
_diffrn_reflns_av_R_equivalents 0.0320
_diffrn_reflns_av_sigmaI/netI 0.0323
_diffrn_reflns_limit_h_max 13
_diffrn_reflns_limit_h_min -13
_diffrn_reflns_limit_k_max 9
_diffrn_reflns_limit_k_min -9
_diffrn_reflns_limit_l_max 14
_diffrn_reflns_limit_l_min -14
_diffrn_reflns_number 5706
_diffrn_reflns_theta_full 26.00
_diffrn_reflns_theta_max 26.00
_diffrn_reflns_theta_min 3.32
_diffrn_standards_number 0
_exptl_absorpt_coefficient_mu 0.589
_exptl_absorpt_correction_T_max 0.990
_exptl_absorpt_correction_T_min 0.947
_exptl_absorpt_correction_type multi-scan
_exptl_absorpt_process_details '(CrysAlis PRO; Agilent, 2012)'
_exptl_crystal_colour red
_exptl_crystal_density_diffrn 1.745
_exptl_crystal_density_method 'not measured'
_exptl_crystal_description plate
_exptl_crystal_F_000 488
_exptl_crystal_size_max 0.18
_exptl_crystal_size_mid 0.15
_exptl_crystal_size_min 0.05
_refine_diff_density_max 0.241
_refine_diff_density_min -0.193
_refine_ls_extinction_method none
_refine_ls_goodness_of_fit_ref 1.035
_refine_ls_hydrogen_treatment constr
_refine_ls_matrix_type full
_refine_ls_number_parameters 136
_refine_ls_number_reflns 1784
_refine_ls_number_restraints 0
_refine_ls_restrained_S_all 1.035
_refine_ls_R_factor_all 0.0409
_refine_ls_R_factor_gt 0.0323
_refine_ls_shift/su_max 0.000
_refine_ls_shift/su_mean 0.000
_refine_ls_structure_factor_coef Fsqd
_refine_ls_weighting_details 'calc w=1/[\s^2^(Fo^2^)+(0.0342P)^2^+0.4145P] where P=(Fo^2^+2Fc^2^)/3'
_refine_ls_weighting_scheme calc
_refine_ls_wR_factor_gt 0.0738
_refine_ls_wR_factor_ref 0.0776
_reflns_number_gt 1548
_reflns_number_total 1784
_reflns_threshold_expression I>2\s(I)
_cod_data_source_file ov3041.cif
_cod_data_source_block III
_cod_original_sg_symbol_H-M 'P 21/c'
_cod_database_code 2019314

loop_
_symmetry_equiv_pos_as_xyz
'x, y, z'
'-x, y+1/2, -z+1/2'
'-x, -y, -z'
'x, -y+1/2, z+1/2'

loop_
_atom_site_aniso_label
_atom_site_aniso_U_11
_atom_site_aniso_U_22
_atom_site_aniso_U_33
_atom_site_aniso_U_12
_atom_site_aniso_U_13
_atom_site_aniso_U_23
K1 0.0215(2) 0.0242(2) 0.0282(2) -0.0018(2) 0.0057(2) -0.0008(2)
O1W 0.0235(7) 0.0319(8) 0.0260(7) 0.0066(6) 0.0037(6) -0.0075(6)
O11 0.0168(6) 0.0396(9) 0.0197(7) 0.0017(6) 0.0037(5) 0.0060(6)
O12 0.0139(6) 0.0329(8) 0.0355(8) -0.0045(6) 0.0055(6) 0.0067(6)
O41 0.0299(8) 0.0483(10) 0.0252(7) 0.0091(7) -0.0031(6) 0.0052(7)
O42 0.0170(7) 0.0505(10) 0.0425(9) -0.0058(7) 0.0044(6) -0.0024(7)
N2 0.0227(9) 0.0400(11) 0.0290(9) -0.0013(8) 0.0108(7) 0.0137(8)
N4 0.0190(8) 0.0269(9) 0.0271(9) 0.0047(7) 0.0008(7) -0.0060(7)
C1 0.0143(8) 0.0151(9) 0.0179(8) 0.0008(7) 0.0052(7) -0.0022(7)
C2 0.0191(9) 0.0176(9) 0.0186(8) 0.0013(7) 0.0074(7) -0.0015(7)
C3 0.0226(9) 0.0204(10) 0.0163(8) 0.0042(8) 0.0061(7) -0.0001(7)
C4 0.0147(9) 0.0194(10) 0.0212(9) 0.0024(7) 0.0020(7) -0.0044(7)
C5 0.0155(9) 0.0244(10) 0.0270(10) -0.0026(8) 0.0065(8) 0.0002(8)
C6 0.0192(9) 0.0218(10) 0.0194(9) 0.0004(8) 0.0054(7) 0.0027(7)
C11 0.0160(9) 0.0198(9) 0.0190(9) 0.0018(8) 0.0056(7) -0.0034(7)

loop_
_atom_site_type_symbol
_atom_site_label
_atom_site_fract_x
_atom_site_fract_y
_atom_site_fract_z
_atom_site_U_iso_or_equiv
_atom_site_thermal_displace_type
_atom_site_calc_flag
_atom_site_refinement_flags
_atom_site_occupancy
K K1 0.04598(4) -0.02480(6) 0.20840(4) 0.02540(10) Uani d . 1.000
O O1W -0.01985(13) -0.34549(19) 0.09198(11) 0.0284(4) Uani d . 1.000
O O11 0.21947(12) 0.48661(19) 0.11597(11) 0.0260(4) Uani d . 1.000
O O12 0.14981(12) 0.31343(19) 0.23408(12) 0.0282(4) Uani d . 1.000
O O41 0.78821(14) 0.2735(2) 0.62154(12) 0.0378(5) Uani d . 1.000
O O42 0.84330(13) 0.4274(2) 0.49229(14) 0.0382(5) Uani d . 1.000
N N2 0.31821(16) 0.1797(2) 0.43506(15) 0.0301(6) Uani d . 1.000
N N4 0.76222(15) 0.3509(2) 0.52435(14) 0.0262(5) Uani d . 1.000
C C1 0.37410(16) 0.3759(2) 0.29538(15) 0.0159(5) Uani d . 1.000
C C2 0.40710(17) 0.2735(2) 0.40320(15) 0.0182(5) Uani d . 1.000
C C3 0.53702(17) 0.2670(2) 0.47784(15) 0.0199(5) Uani d . 1.000
C C4 0.62746(17) 0.3567(2) 0.44387(16) 0.0195(5) Uani d . 1.000
C C5 0.59843(18) 0.4570(3) 0.33925(17) 0.0225(6) Uani d . 1.000
C C6 0.47081(17) 0.4645(3) 0.26716(16) 0.0205(5) Uani d . 1.000
C C11 0.23735(17) 0.3931(3) 0.20897(15) 0.0184(5) Uani d . 1.000
H H3 0.56190 0.20100 0.55120 0.0240 Uiso c R 1.000
H H5 0.66320 0.51770 0.31810 0.0270 Uiso c R 1.000
H H6 0.44790 0.53320 0.19490 0.0250 Uiso c R 1.000
H H11W -0.08040 -0.37910 0.02030 0.0430 Uiso d R 1.000
H H12W 0.05610 -0.39820 0.09870 0.0430 Uiso d R 1.000
H H21 0.33100 0.13400 0.50730 0.0360 Uiso d R 1.000
H H22 0.23980 0.19940 0.39330 0.0360 Uiso d R 1.000

loop_
_atom_type_symbol
_atom_type_description
_atom_type_scat_dispersion_real
_atom_type_scat_dispersion_imag
_atom_type_scat_source
C C 0.0033 0.0016 'International Tables Vol C Tables 4.2.6.8 and 6.1.1.4'
H H 0.0000 0.0000 'International Tables Vol C Tables 4.2.6.8 and 6.1.1.4'
N N 0.0061 0.0033 'International Tables Vol C Tables 4.2.6.8 and 6.1.1.4'
O O 0.0106 0.0060 'International Tables Vol C Tables 4.2.6.8 and 6.1.1.4'
K K 0.2009 0.2494 'International Tables Vol C Tables 4.2.6.8 and 6.1.1.4'

loop_
_geom_angle_atom_site_label_1
_geom_angle_atom_site_label_2
_geom_angle_atom_site_label_3
_geom_angle_site_symmetry_1
_geom_angle_site_symmetry_3
_geom_angle
_geom_angle_publ_flag
O1W K1 O12 . . 152.53(5) no
O1W K1 O12 . 2_545 69.59(4) no
O1W K1 O1W . 2_555 138.74(5) no
O1W K1 O42 . 2_645 67.18(4) no
O1W K1 O41 . 3_656 78.15(4) no
O1W K1 O42 . 4_454 76.84(4) no
O12 K1 O12 . 2_545 135.01(5) no
O1W K1 O12 2_555 . 68.69(4) no
O12 K1 O42 . 2_645 85.69(4) no
O12 K1 O41 . 3_656 111.30(4) no
O12 K1 O42 . 4_454 92.38(4) no
O1W K1 O12 2_555 2_545 71.21(4) no
O12 K1 O42 2_545 2_645 134.80(4) no
O12 K1 O41 2_545 3_656 85.32(4) no
O12 K1 O42 2_545 4_454 83.53(4) no
O1W K1 O42 2_555 2_645 153.72(4) no
O1W K1 O41 2_555 3_656 86.37(4) no
O1W K1 O42 2_555 4_454 111.03(4) no
O41 K1 O42 3_656 2_645 98.10(4) no
O42 K1 O42 2_645 4_454 74.55(4) no
O41 K1 O42 3_656 4_454 154.85(5) no
K1 O1W K1 . 2_545 94.03(4) no
K1 O12 C11 . . 137.31(13) no
K1 O12 K1 . 2_555 94.92(5) no
K1 O12 C11 2_555 . 126.46(13) no
K1 O41 N4 3_656 . 147.33(13) no
K1 O42 N4 2_655 . 146.01(12) no
K1 O42 N4 4_655 . 105.79(11) no
K1 O42 K1 2_655 4_655 105.45(5) no
K1 O1W H12W 2_545 . 95.00 no
K1 O1W H12W . . 105.00 no
H11W O1W H12W . . 109.00 no
K1 O1W H11W . . 134.00 no
K1 O1W H11W 2_545 . 113.00 no
O41 N4 C4 . . 118.67(16) no
O42 N4 C4 . . 118.35(15) no
O41 N4 O42 . . 122.96(17) no
C2 N2 H21 . . 125.00 no
C2 N2 H22 . . 116.00 no
H21 N2 H22 . . 115.00 no
C2 C1 C6 . . 119.03(17) no
C2 C1 C11 . . 122.74(16) no
C6 C1 C11 . . 118.23(15) no
N2 C2 C1 . . 122.27(17) no
N2 C2 C3 . . 119.40(15) no
C1 C2 C3 . . 118.32(16) no
C2 C3 C4 . . 119.48(15) no
N4 C4 C5 . . 117.89(17) no
C3 C4 C5 . . 123.56(18) no
N4 C4 C3 . . 118.53(15) no
C4 C5 C6 . . 116.68(19) no
C1 C6 C5 . . 122.92(18) no
O11 C11 C1 . . 117.24(17) no
O12 C11 C1 . . 118.45(16) no
O11 C11 O12 . . 124.31(17) no
C2 C3 H3 . . 120.00 no
C4 C3 H3 . . 120.00 no
C4 C5 H5 . . 122.00 no
C6 C5 H5 . . 122.00 no
C1 C6 H6 . . 119.00 no
C5 C6 H6 . . 119.00 no

loop_
_geom_bond_atom_site_label_1
_geom_bond_atom_site_label_2
_geom_bond_site_symmetry_2
_geom_bond_distance
_geom_bond_publ_flag
K1 O1W . 2.7062(14) yes
K1 O12 . 2.7178(15) yes
K1 O12 2_545 2.7575(15) yes
K1 O1W 2_555 2.8079(14) yes
K1 O42 2_645 3.0459(16) yes
K1 O41 3_656 2.8701(15) yes
K1 O42 4_454 2.8536(16) yes
O11 C11 . 1.255(2) no
O12 C11 . 1.254(2) no
O41 N4 . 1.226(2) no
O42 N4 . 1.226(2) no
O1W H12W . 0.9000 no
O1W H11W . 0.9200 no
N2 C2 . 1.358(3) no
N4 C4 . 1.469(3) no
N2 H21 . 0.8800 no
N2 H22 . 0.8500 no
C1 C2 . 1.418(2) no
C1 C6 . 1.390(3) no
C1 C11 . 1.513(3) no
C2 C3 . 1.406(3) no
C3 C4 . 1.371(3) no
C4 C5 . 1.382(3) no
C5 C6 . 1.378(3) no
C3 H3 . 0.9500 no
C5 H5 . 0.9500 no
C6 H6 . 0.9500 no

loop_
_geom_hbond_atom_site_label_D
_geom_hbond_atom_site_label_H
_geom_hbond_atom_site_label_A
_geom_hbond_site_symmetry_A
_geom_hbond_distance_DH
_geom_hbond_distance_HA
_geom_hbond_distance_DA
_geom_hbond_angle_DHA
_geom_hbond_publ_flag
O1W H11W O11 3_555 0.92 1.97 2.8775(18) 169 yes
O1W H12W O11 1_545 0.90 1.94 2.849(2) 179 yes
N2 H21 O11 4_555 0.88 2.25 2.983(2) 140 yes
N2 H22 O12 . 0.85 1.99 2.656(2) 134 yes
N2 H22 O1W 2_555 0.85 2.52 3.214(2) 139 yes

loop_
_geom_torsion_atom_site_label_1
_geom_torsion_atom_site_label_2
_geom_torsion_atom_site_label_3
_geom_torsion_atom_site_label_4
_geom_torsion_site_symmetry_1
_geom_torsion_site_symmetry_3
_geom_torsion_site_symmetry_4
_geom_torsion
_geom_torsion_publ_flag
O12 K1 O1W K1 . . 2_545 161.91(8) no
O12 K1 O1W K1 2_545 . 2_545 -41.11(4) no
O1W K1 O1W K1 2_555 . 2_545 -22.03(8) no
O42 K1 O1W K1 2_645 . 2_545 152.43(6) no
O41 K1 O1W K1 3_656 . 2_545 48.27(4) no
O42 K1 O1W K1 4_454 . 2_545 -129.02(5) no
O1W K1 O12 C11 . . . -30.6(2) no
O1W K1 O12 K1 . . 2_555 135.96(9) no
O12 K1 O12 C11 2_545 . . -179.42(16) no
O12 K1 O12 K1 2_545 . 2_555 -12.81(8) no
O1W K1 O12 C11 2_555 . . 152.15(18) no
O1W K1 O12 K1 2_555 . 2_555 -41.25(4) no
O42 K1 O12 C11 2_645 . . -21.88(17) no
O42 K1 O12 K1 2_645 . 2_555 144.72(5) no
O41 K1 O12 C11 3_656 . . 75.15(18) no
O41 K1 O12 K1 3_656 . 2_555 -118.25(5) no
O42 K1 O12 C11 4_454 . . -96.19(17) no
O42 K1 O12 K1 4_454 . 2_555 70.42(5) no
O1W K1 O12 K1 . 2_545 2_545 42.85(4) no
O1W K1 O12 C11 . 2_545 2_545 -148.42(15) no
O12 K1 O12 K1 . 2_545 2_545 -151.94(5) no
O12 K1 O12 C11 . 2_545 2_545 16.80(16) no
O1W K1 O1W K1 . 2_555 2_555 -135.90(6) no
O12 K1 O1W K1 . 2_555 2_555 42.15(4) no
O1W K1 O42 N4 . 2_645 2_645 -74.2(2) no
O12 K1 O42 N4 . 2_645 2_645 110.1(2) no
O1W K1 O41 N4 . 3_656 3_656 -109.9(2) no
O12 K1 O41 N4 . 3_656 3_656 97.1(2) no
O1W K1 O42 N4 . 4_454 4_454 123.97(12) no
O12 K1 O42 N4 . 4_454 4_454 -81.58(11) no
K1 O12 C11 O11 . . . 96.0(2) no
K1 O12 C11 C1 . . . -83.8(2) no
K1 O12 C11 O11 2_555 . . -67.4(2) no
K1 O12 C11 C1 2_555 . . 112.93(17) no
K1 O41 N4 O42 3_656 . . -47.3(3) no
K1 O41 N4 C4 3_656 . . 134.40(19) no
K1 O42 N4 O41 2_655 . . 130.88(19) no
K1 O42 N4 C4 2_655 . . -50.8(3) no
K1 O42 N4 O41 4_655 . . -25.28(19) no
K1 O42 N4 C4 4_655 . . 153.03(12) no
O42 N4 C4 C3 . . . 178.18(16) no
O41 N4 C4 C5 . . . 174.80(17) no
O42 N4 C4 C5 . . . -3.6(2) no
O41 N4 C4 C3 . . . -3.4(2) no
C11 C1 C2 C3 . . . -179.61(16) no
C11 C1 C6 C5 . . . -179.68(19) no
C2 C1 C11 O11 . . . -179.68(16) no
C2 C1 C6 C5 . . . 0.3(3) no
C6 C1 C11 O11 . . . 0.3(3) no
C6 C1 C11 O12 . . . -180.00(18) no
C11 C1 C2 N2 . . . 1.7(3) no
C2 C1 C11 O12 . . . 0.1(3) no
C6 C1 C2 N2 . . . -178.31(17) no
C6 C1 C2 C3 . . . 0.4(2) no
C1 C2 C3 C4 . . . -0.9(2) no
N2 C2 C3 C4 . . . 177.86(15) no
C2 C3 C4 N4 . . . 178.85(14) no
C2 C3 C4 C5 . . . 0.7(3) no
N4 C4 C5 C6 . . . -178.15(17) no
C3 C4 C5 C6 . . . 0.0(3) no
C4 C5 C6 C1 . . . -0.5(3) no
